data_1577427
loop_
_publ_author_name
'Yamazaki, Yasuomi'
'Wang, Qiubo'
'Tanabe, Yoshiaki'
'Nishibayashi, Yoshiaki'

_publ_section_title
;
 Visible-Light-Driven Ruthenium-Catalyzed Hydrogenation of Manganese
 Nitride Complexes to Ammonia under Ambient Conditions
;
_journal_name_full 'Chemical Science'
_journal_paper_doi 10.1039/D6SC02866G
_journal_year 2026
_chemical_formula_moiety 'C28 H34 Cl2 Mn N3 O2'
_chemical_formula_sum 'C28 H34 Cl2 Mn N3 O2'
_chemical_formula_weight 570.44
_space_group_crystal_system monoclinic
_space_group_IT_number 14
_space_group_name_Hall '-P 2ybc'
_space_group_name_H-M_alt 'P 1 21/c 1'
_atom_sites_solution_hydrogens geom
_atom_sites_solution_primary direct
_atom_sites_solution_secondary difmap
_audit_update_record
;
2026-06-10 deposited with the CCDC.	2026-06-19 downloaded from the CCDC.
;
_cell_angle_alpha 90.0000
_cell_angle_beta 93.782(2)
_cell_angle_gamma 90.0000
_cell_formula_units_Z 4
_cell_length_a 8.4062(2)
_cell_length_b 25.5135(6)
_cell_length_c 12.4658(3)
_cell_measurement_reflns_used 12080
_cell_measurement_temperature 93
_cell_measurement_theta_max 31.05
_cell_measurement_theta_min 1.84
_cell_volume 2667.74(11)
_computing_cell_refinement 'CrysAlisPro 1.171.43.130a (Rigaku OD, 2024)'
_computing_data_collection 'CrysAlisPro system (CCD 43.130a 64-bit (release 05-07-2024))'
_computing_data_reduction 'CrysAlisPro 1.171.43.130a (Rigaku OD, 2024)'
_computing_molecular_graphics 'CrystalStructure 4.3'
_computing_publication_material 'CrystalStructure 4.3 (Rigaku, 2019)'
_computing_structure_refinement 'SHELXL Version 2016/6 (Sheldrick, 2008)'
_computing_structure_solution 'SHELXT Version 2014/5 (Sheldrick, 2014)'
_diffrn_ambient_temperature 93
_diffrn_detector_area_resol_mean 10.000
_diffrn_measured_fraction_theta_full 0.999
_diffrn_measured_fraction_theta_max 0.819
_diffrn_measurement_device_type 'Rigaku XtaLAB Synergy'
_diffrn_measurement_method \w
_diffrn_radiation_type 'Mo K\a'
_diffrn_radiation_wavelength 0.71073
_diffrn_reflns_av_R_equivalents 0.0376
_diffrn_reflns_av_unetI/netI 0.0346
_diffrn_reflns_Laue_measured_fraction_full 0.999
_diffrn_reflns_Laue_measured_fraction_max 0.819
_diffrn_reflns_limit_h_max 9
_diffrn_reflns_limit_h_min -11
_diffrn_reflns_limit_k_max 33
_diffrn_reflns_limit_k_min -34
_diffrn_reflns_limit_l_max 17
_diffrn_reflns_limit_l_min -16
_diffrn_reflns_number 30175
_diffrn_reflns_point_group_measured_fraction_full 0.999
_diffrn_reflns_point_group_measured_fraction_max 0.819
_diffrn_reflns_theta_full 25.242
_diffrn_reflns_theta_max 31.115
_diffrn_reflns_theta_min 1.821
_diffrn_standards_number 0
_exptl_absorpt_coefficient_mu 0.726
_exptl_absorpt_correction_T_max 0.981
_exptl_absorpt_correction_T_min 0.611
_exptl_absorpt_correction_type gaussian
_exptl_absorpt_process_details
;
CrysAlisPro 1.171.43.130a (Rigaku Oxford Diffraction, 2024)
Numerical absorption correction based on gaussian integration over
a multifaceted crystal model
Empirical absorption correction using spherical harmonics,
implemented in SCALE3 ABSPACK scaling algorithm.
;
_exptl_crystal_colour green
_exptl_crystal_density_diffrn 1.420
_exptl_crystal_density_method 'not measured'
_exptl_crystal_description needle
_exptl_crystal_F_000 1192.00
_exptl_crystal_recrystallization_method 'Re-crystallisation from solvent'
_exptl_crystal_size_max 0.462
_exptl_crystal_size_mid 0.067
_exptl_crystal_size_min 0.026
_refine_diff_density_max 0.74
_refine_diff_density_min -0.43
_refine_ls_extinction_method none
_refine_ls_goodness_of_fit_ref 1.000
_refine_ls_hydrogen_treatment mixed
_refine_ls_number_parameters 317
_refine_ls_number_reflns 7032
_refine_ls_number_restraints 1
_refine_ls_R_factor_all 0.0489
_refine_ls_R_factor_gt 0.0346
_refine_ls_shift/su_max 0.001
_refine_ls_structure_factor_coef Fsqd
_refine_ls_weighting_details 'w = 1/[\s^2^(Fo^2^)+3.0780P] where P=(Fo^2^+2Fc^2^)/3'
_refine_ls_weighting_scheme calc
_refine_ls_wR_factor_gt 0.0669
_refine_ls_wR_factor_ref 0.0716
_reflns_Friedel_coverage 0.000
_reflns_number_gt 5736
_reflns_number_total 7032
_reflns_threshold_expression F^2^>2.0\s(F^2^)
_cod_data_source_file d6sc02866g2.cif
_cod_data_source_block Complex1c
_cod_database_code 1577427

loop_
_space_group_symop_id
_space_group_symop_operation_xyz
1 +X,+Y,+Z
2 -X,1/2+Y,1/2-Z
3 -X,-Y,-Z
4 +X,-1/2-Y,-1/2+Z

loop_
_atom_site_label
_atom_site_type_symbol
_atom_site_fract_x
_atom_site_fract_y
_atom_site_fract_z
_atom_site_U_iso_or_equiv
_atom_site_adp_type
_atom_site_occupancy
_atom_site_site_symmetry_order
_atom_site_calc_flag
_atom_site_refinement_flags_posn
_atom_site_refinement_flags_adp
_atom_site_refinement_flags_occupancy
_atom_site_disorder_assembly
_atom_site_disorder_group
Mn1 Mn 0.66970(3) 0.28348(2) 0.36305(2) 0.01410(6) Uani 1 1 d . . . . .
Cl1 Cl 0.18046(5) 0.26709(2) 0.81221(3) 0.02191(9) Uani 1 1 d . . . . .
Cl2 Cl 1.18499(6) 0.38581(2) -0.01182(4) 0.02966(11) Uani 1 1 d . . . . .
O1 O 0.48810(14) 0.31655(4) 0.41627(9) 0.0184(2) Uani 1 1 d . . . . .
O2 O 0.66290(13) 0.34078(4) 0.26368(9) 0.0172(2) Uani 1 1 d . . . . .
N1 N 0.81760(17) 0.29471(5) 0.43637(11) 0.0201(3) Uani 1 1 d . . . . .
N2 N 0.60244(16) 0.21636(5) 0.42168(11) 0.0181(3) Uani 1 1 d . . . . .
N3 N 0.74532(16) 0.23833(5) 0.25034(11) 0.0170(3) Uani 1 1 d . . . . .
C1 C 0.41211(19) 0.30309(6) 0.50058(13) 0.0164(3) Uani 1 1 d . . . . .
C2 C 0.30053(19) 0.33922(6) 0.54242(13) 0.0165(3) Uani 1 1 d . . . . .
C3 C 0.23520(19) 0.32644(6) 0.63793(13) 0.0186(3) Uani 1 1 d . . . . .
H3 H 0.166281 0.350916 0.668742 0.022 Uiso 1 1 calc R U . . .
C4 C 0.26667(19) 0.27882(6) 0.69103(13) 0.0174(3) Uani 1 1 d . . . . .
C5 C 0.35883(19) 0.24144(6) 0.64686(13) 0.0171(3) Uani 1 1 d . . . . .
H5 H 0.375(2) 0.2080(7) 0.6790(15) 0.018(5) Uiso 1 1 d . . . . .
C6 C 0.43206(18) 0.25316(6) 0.55117(13) 0.0158(3) Uani 1 1 d . . . . .
C7 C 0.51587(19) 0.21114(6) 0.50223(13) 0.0174(3) Uani 1 1 d . . . . .
H7 H 0.506453 0.177029 0.531678 0.021 Uiso 1 1 calc R U . . .
C8A C 0.6904(3) 0.17122(7) 0.37830(16) 0.01852(15) Uani 0.85 1 d . . P A 1
H8A H 0.802499 0.172314 0.410419 0.022 Uiso 0.85 1 calc R U P A 1
C8B C 0.6170(14) 0.1736(4) 0.3360(10) 0.01852(15) Uani 0.15 1 d . . P A 2
H8B H 0.526513 0.175228 0.279825 0.022 Uiso 0.15 1 calc R U P A 2
C9 C 0.6241(2) 0.11691(6) 0.39678(13) 0.01852(15) Uani 1 1 d D . . . .
H9A H 0.513351 0.114583 0.364875 0.022 Uiso 1 1 calc R U . A 1
H9B H 0.622793 0.110061 0.474885 0.022 Uiso 1 1 calc R U . A 1
C10A C 0.7287(3) 0.07590(7) 0.34478(17) 0.01852(15) Uani 0.85 1 d D . P A 1
H10A H 0.837908 0.077017 0.379622 0.022 Uiso 0.85 1 calc R U P A 1
H10B H 0.684619 0.040448 0.355623 0.022 Uiso 0.85 1 calc R U P A 1
C10B C 0.6621(15) 0.0775(4) 0.3107(10) 0.01852(15) Uani 0.15 1 d . . P A 2
H10C H 0.676563 0.042783 0.345366 0.022 Uiso 0.15 1 calc R U P A 2
H10D H 0.568221 0.075004 0.258729 0.022 Uiso 0.15 1 calc R U P A 2
C11A C 0.7348(3) 0.08666(7) 0.22433(16) 0.01852(15) Uani 0.85 1 d . . P A 1
H11A H 0.626721 0.082523 0.188756 0.022 Uiso 0.85 1 calc R U P A 1
H11B H 0.805648 0.060699 0.192681 0.022 Uiso 0.85 1 calc R U P A 1
C11B C 0.8063(15) 0.0884(4) 0.2486(9) 0.01852(15) Uani 0.15 1 d D . P A 2
H11C H 0.904244 0.084849 0.296721 0.022 Uiso 0.15 1 calc R U P A 2
H11D H 0.811704 0.062603 0.189645 0.022 Uiso 0.15 1 calc R U P A 2
C12 C 0.7966(2) 0.14248(6) 0.20320(14) 0.01852(15) Uani 1 1 d D . . . .
H12A H 0.908876 0.145732 0.231772 0.022 Uiso 1 1 calc R U . A 1
H12B H 0.792118 0.149319 0.124883 0.022 Uiso 1 1 calc R U . A 1
C13A C 0.6936(3) 0.18220(7) 0.25802(16) 0.01852(15) Uani 0.85 1 d . . P A 1
H13A H 0.582198 0.179303 0.225153 0.022 Uiso 0.85 1 calc R U P A 1
C13B C 0.7711(15) 0.1842(4) 0.2898(9) 0.01852(15) Uani 0.15 1 d . . P A 2
H13B H 0.859997 0.183125 0.347089 0.022 Uiso 0.15 1 calc R U P A 2
C14 C 0.83326(19) 0.25458(6) 0.17623(13) 0.0169(3) Uani 1 1 d . . . . .
H14 H 0.877279 0.229090 0.131186 0.020 Uiso 1 1 calc R U . . .
C15 C 0.86917(19) 0.30898(6) 0.15725(13) 0.0161(3) Uani 1 1 d . . . . .
C16 C 0.99270(19) 0.31973(6) 0.08972(13) 0.0177(3) Uani 1 1 d . . . . .
H16 H 1.050278 0.291954 0.059490 0.021 Uiso 1 1 calc R U . . .
C17 C 1.0286(2) 0.37072(7) 0.06827(14) 0.0202(3) Uani 1 1 d . . . . .
C18 C 0.9395(2) 0.41194(6) 0.10813(14) 0.0205(3) Uani 1 1 d . . . . .
H18 H 0.966394 0.446963 0.090833 0.025 Uiso 1 1 calc R U . . .
C19 C 0.8135(2) 0.40322(6) 0.17187(13) 0.0179(3) Uani 1 1 d . . . . .
C20 C 0.77870(19) 0.35004(6) 0.20051(13) 0.0156(3) Uani 1 1 d . . . . .
C21 C 0.2552(2) 0.39039(6) 0.48255(14) 0.0193(3) Uani 1 1 d . . . . .
C22 C 0.1931(2) 0.37829(7) 0.36631(14) 0.0246(4) Uani 1 1 d . . . . .
H22A H 0.161956 0.411016 0.329517 0.030 Uiso 1 1 calc R U . . .
H22B H 0.100552 0.354979 0.367036 0.030 Uiso 1 1 calc R U . . .
H22C H 0.277352 0.361160 0.328333 0.030 Uiso 1 1 calc R U . . .
C23 C 0.4006(2) 0.42676(7) 0.48241(16) 0.0261(4) Uani 1 1 d . . . . .
H23A H 0.433673 0.436770 0.556440 0.031 Uiso 1 1 calc R U . . .
H23B H 0.372529 0.458267 0.440352 0.031 Uiso 1 1 calc R U . . .
H23C H 0.488313 0.408469 0.450362 0.031 Uiso 1 1 calc R U . . .
C24 C 0.1219(2) 0.41979(7) 0.53607(15) 0.0239(4) Uani 1 1 d . . . . .
H24A H 0.097161 0.452344 0.496732 0.029 Uiso 1 1 calc R U . . .
H24B H 0.157192 0.428052 0.610656 0.029 Uiso 1 1 calc R U . . .
H24C H 0.026445 0.397706 0.534958 0.029 Uiso 1 1 calc R U . . .
C25 C 0.7204(2) 0.44869(6) 0.21846(14) 0.0220(3) Uani 1 1 d . . . . .
C26 C 0.5397(2) 0.44241(7) 0.19158(16) 0.0275(4) Uani 1 1 d . . . . .
H26A H 0.482564 0.470938 0.225023 0.033 Uiso 1 1 calc R U . . .
H26B H 0.504154 0.408705 0.219177 0.033 Uiso 1 1 calc R U . . .
H26C H 0.517413 0.443588 0.113446 0.033 Uiso 1 1 calc R U . . .
C27 C 0.7583(2) 0.44986(7) 0.34039(15) 0.0251(4) Uani 1 1 d . . . . .
H27A H 0.693139 0.476784 0.372483 0.030 Uiso 1 1 calc R U . . .
H27B H 0.871420 0.457973 0.355750 0.030 Uiso 1 1 calc R U . . .
H27C H 0.734431 0.415568 0.370918 0.030 Uiso 1 1 calc R U . . .
C28 C 0.7687(3) 0.50174(7) 0.17238(17) 0.0331(5) Uani 1 1 d . . . . .
H28A H 0.881807 0.508272 0.191900 0.040 Uiso 1 1 calc R U . . .
H28B H 0.704401 0.529629 0.201911 0.040 Uiso 1 1 calc R U . . .
H28C H 0.750765 0.501172 0.093904 0.040 Uiso 1 1 calc R U . . .

loop_
_atom_site_aniso_label
_atom_site_aniso_U_11
_atom_site_aniso_U_22
_atom_site_aniso_U_33
_atom_site_aniso_U_23
_atom_site_aniso_U_13
_atom_site_aniso_U_12
Mn1 0.01501(12) 0.01142(11) 0.01597(12) -0.00052(9) 0.00179(9) -0.00011(9)
Cl1 0.0225(2) 0.0268(2) 0.01683(18) 0.00086(15) 0.00416(15) 0.00334(16)
Cl2 0.0284(2) 0.0243(2) 0.0381(3) 0.00550(18) 0.01561(19) -0.00136(17)
O1 0.0194(6) 0.0150(5) 0.0215(6) 0.0009(4) 0.0058(5) 0.0015(4)
O2 0.0184(6) 0.0134(5) 0.0201(6) 0.0021(4) 0.0036(4) 0.0019(4)
N1 0.0213(7) 0.0180(7) 0.0212(7) -0.0002(5) 0.0017(6) -0.0026(5)
N2 0.0197(7) 0.0129(6) 0.0221(7) -0.0017(5) 0.0051(5) -0.0016(5)
N3 0.0216(7) 0.0124(6) 0.0172(7) 0.0009(5) 0.0026(5) 0.0021(5)
C1 0.0151(8) 0.0163(7) 0.0176(8) -0.0022(6) 0.0006(6) -0.0018(6)
C2 0.0150(8) 0.0151(7) 0.0193(8) -0.0017(6) -0.0003(6) 0.0000(6)
C3 0.0155(8) 0.0193(8) 0.0208(8) -0.0043(6) 0.0003(6) 0.0012(6)
C4 0.0141(7) 0.0229(8) 0.0153(7) -0.0023(6) 0.0011(6) -0.0023(6)
C5 0.0158(8) 0.0168(8) 0.0183(8) 0.0001(6) -0.0008(6) -0.0016(6)
C6 0.0127(7) 0.0162(7) 0.0184(8) -0.0018(6) 0.0007(6) -0.0001(6)
C7 0.0176(8) 0.0129(7) 0.0217(8) -0.0007(6) 0.0016(6) -0.0018(6)
C8A 0.0225(4) 0.0125(3) 0.0208(4) -0.0010(3) 0.0024(3) -0.0001(3)
C8B 0.0225(4) 0.0125(3) 0.0208(4) -0.0010(3) 0.0024(3) -0.0001(3)
C9 0.0225(4) 0.0125(3) 0.0208(4) -0.0010(3) 0.0024(3) -0.0001(3)
C10A 0.0225(4) 0.0125(3) 0.0208(4) -0.0010(3) 0.0024(3) -0.0001(3)
C10B 0.0225(4) 0.0125(3) 0.0208(4) -0.0010(3) 0.0024(3) -0.0001(3)
C11A 0.0225(4) 0.0125(3) 0.0208(4) -0.0010(3) 0.0024(3) -0.0001(3)
C11B 0.0225(4) 0.0125(3) 0.0208(4) -0.0010(3) 0.0024(3) -0.0001(3)
C12 0.0225(4) 0.0125(3) 0.0208(4) -0.0010(3) 0.0024(3) -0.0001(3)
C13A 0.0225(4) 0.0125(3) 0.0208(4) -0.0010(3) 0.0024(3) -0.0001(3)
C13B 0.0225(4) 0.0125(3) 0.0208(4) -0.0010(3) 0.0024(3) -0.0001(3)
C14 0.0200(8) 0.0150(7) 0.0156(7) -0.0001(6) 0.0007(6) 0.0033(6)
C15 0.0167(8) 0.0151(7) 0.0163(8) 0.0009(6) -0.0012(6) -0.0007(6)
C16 0.0174(8) 0.0178(8) 0.0180(8) 0.0008(6) 0.0012(6) 0.0028(6)
C17 0.0182(8) 0.0224(8) 0.0204(8) 0.0029(6) 0.0034(6) -0.0013(6)
C18 0.0233(9) 0.0155(8) 0.0228(9) 0.0028(6) 0.0018(7) -0.0019(6)
C19 0.0210(8) 0.0146(7) 0.0180(8) 0.0016(6) 0.0002(6) 0.0011(6)
C20 0.0170(8) 0.0142(7) 0.0155(7) 0.0012(6) -0.0006(6) 0.0004(6)
C21 0.0209(8) 0.0154(8) 0.0218(8) -0.0006(6) 0.0030(6) 0.0030(6)
C22 0.0274(9) 0.0221(9) 0.0240(9) 0.0010(7) -0.0002(7) 0.0062(7)
C23 0.0250(9) 0.0177(8) 0.0359(10) -0.0007(7) 0.0048(8) -0.0005(7)
C24 0.0252(9) 0.0201(8) 0.0269(9) 0.0011(7) 0.0055(7) 0.0072(7)
C25 0.0269(9) 0.0134(8) 0.0261(9) 0.0019(6) 0.0054(7) 0.0020(6)
C26 0.0281(10) 0.0222(9) 0.0322(10) 0.0024(7) 0.0024(8) 0.0092(7)
C27 0.0287(10) 0.0188(8) 0.0281(10) -0.0035(7) 0.0052(7) -0.0004(7)
C28 0.0464(12) 0.0154(8) 0.0390(11) 0.0050(8) 0.0146(9) 0.0037(8)

loop_
_atom_type_symbol
_atom_type_description
_atom_type_scat_dispersion_real
_atom_type_scat_dispersion_imag
_atom_type_scat_source
C C 0.0033 0.0016
;
International Tables for Crystallography
(Vol. C, Tables 4.2.6.8 and 6.1.1.4)
;
H H 0.0000 0.0000
;
International Tables for Crystallography
(Vol. C, Table 6.1.1.4)
;
N N 0.0061 0.0033
;
International Tables for Crystallography
(Vol. C, Tables 4.2.6.8 and 6.1.1.4)
;
O O 0.0106 0.0060
;
International Tables for Crystallography
(Vol. C, Tables 4.2.6.8 and 6.1.1.4)
;
Cl Cl 0.1484 0.1585
;
International Tables for Crystallography
(Vol. C, Tables 4.2.6.8 and 6.1.1.4)
;
Mn Mn 0.3368 0.7283
;
International Tables for Crystallography
(Vol. C, Tables 4.2.6.8 and 6.1.1.4)
;

loop_
_geom_angle_atom_site_label_1
_geom_angle_atom_site_label_2
_geom_angle_atom_site_label_3
_geom_angle
_geom_angle_site_symmetry_1
_geom_angle_site_symmetry_3
_geom_angle_publ_flag
N1 Mn1 O1 110.49(7) . . ?
N1 Mn1 O2 103.49(6) . . ?
O1 Mn1 O2 84.06(5) . . ?
N1 Mn1 N3 104.55(7) . . ?
O1 Mn1 N3 144.95(6) . . ?
O2 Mn1 N3 88.98(5) . . ?
N1 Mn1 N2 100.66(7) . . ?
O1 Mn1 N2 89.98(5) . . ?
O2 Mn1 N2 155.71(6) . . ?
N3 Mn1 N2 82.45(6) . . ?
C1 O1 Mn1 127.47(10) . . ?
C20 O2 Mn1 122.25(10) . . ?
C7 N2 C8A 121.58(14) . . ?
C7 N2 C8B 123.0(4) . . ?
C7 N2 Mn1 125.02(11) . . ?
C8A N2 Mn1 112.22(11) . . ?
C8B N2 Mn1 108.8(4) . . ?
C14 N3 C13B 117.4(5) . . ?
C14 N3 C13A 122.31(14) . . ?
C14 N3 Mn1 123.67(11) . . ?
C13B N3 Mn1 111.1(4) . . ?
C13A N3 Mn1 114.02(11) . . ?
O1 C1 C6 122.61(14) . . ?
O1 C1 C2 119.15(14) . . ?
C6 C1 C2 118.22(14) . . ?
C3 C2 C1 117.84(14) . . ?
C3 C2 C21 121.20(14) . . ?
C1 C2 C21 120.96(14) . . ?
C2 C3 C4 122.57(15) . . ?
C2 C3 H3 118.7 . . ?
C4 C3 H3 118.7 . . ?
C5 C4 C3 120.62(15) . . ?
C5 C4 Cl1 120.53(13) . . ?
C3 C4 Cl1 118.81(12) . . ?
C4 C5 C6 118.91(15) . . ?
C4 C5 H5 121.7(12) . . ?
C6 C5 H5 119.4(11) . . ?
C5 C6 C1 121.21(14) . . ?
C5 C6 C7 116.98(14) . . ?
C1 C6 C7 121.60(14) . . ?
N2 C7 C6 124.88(15) . . ?
N2 C7 H7 117.6 . . ?
C6 C7 H7 117.6 . . ?
N2 C8A C9 117.10(15) . . ?
N2 C8A C13A 104.84(15) . . ?
C9 C8A C13A 110.32(16) . . ?
N2 C8A H8A 108.1 . . ?
C9 C8A H8A 108.1 . . ?
C13A C8A H8A 108.1 . . ?
C13B C8B N2 104.7(8) . . ?
C13B C8B C9 109.7(8) . . ?
N2 C8B C9 108.0(7) . . ?
C13B C8B H8B 111.4 . . ?
N2 C8B H8B 111.4 . . ?
C9 C8B H8B 111.4 . . ?
C8A C9 C10A 109.40(15) . . ?
C10B C9 C8B 105.1(6) . . ?
C8A C9 H9A 109.8 . . ?
C10A C9 H9A 109.8 . . ?
C8A C9 H9B 109.8 . . ?
C10A C9 H9B 109.8 . . ?
H9A C9 H9B 108.2 . . ?
C11A C10A C9 110.42(16) . . ?
C11A C10A H10A 109.6 . . ?
C9 C10A H10A 109.6 . . ?
C11A C10A H10B 109.6 . . ?
C9 C10A H10B 109.6 . . ?
H10A C10A H10B 108.1 . . ?
C11B C10B C9 117.1(8) . . ?
C11B C10B H10C 108.0 . . ?
C9 C10B H10C 108.0 . . ?
C11B C10B H10D 108.0 . . ?
C9 C10B H10D 108.0 . . ?
H10C C10B H10D 107.3 . . ?
C10A C11A C12 111.48(16) . . ?
C10A C11A H11A 109.3 . . ?
C12 C11A H11A 109.3 . . ?
C10A C11A H11B 109.3 . . ?
C12 C11A H11B 109.3 . . ?
H11A C11A H11B 108.0 . . ?
C12 C11B C10B 109.9(8) . . ?
C12 C11B H11C 109.7 . . ?
C10B C11B H11C 109.7 . . ?
C12 C11B H11D 109.7 . . ?
C10B C11B H11D 109.7 . . ?
H11C C11B H11D 108.2 . . ?
C11B C12 C13B 112.3(6) . . ?
C13A C12 C11A 109.23(15) . . ?
C13A C12 H12A 109.8 . . ?
C11A C12 H12A 109.8 . . ?
C13A C12 H12B 109.8 . . ?
C11A C12 H12B 109.8 . . ?
H12A C12 H12B 108.3 . . ?
N3 C13A C12 115.49(15) . . ?
N3 C13A C8A 105.16(15) . . ?
C12 C13A C8A 111.46(16) . . ?
N3 C13A H13A 108.2 . . ?
C12 C13A H13A 108.2 . . ?
C8A C13A H13A 108.2 . . ?
C8B C13B N3 100.8(8) . . ?
C8B C13B C12 108.2(8) . . ?
N3 C13B C12 115.9(8) . . ?
C8B C13B H13B 110.5 . . ?
N3 C13B H13B 110.5 . . ?
C12 C13B H13B 110.5 . . ?
N3 C14 C15 124.25(15) . . ?
N3 C14 H14 117.9 . . ?
C15 C14 H14 117.9 . . ?
C16 C15 C20 121.21(14) . . ?
C16 C15 C14 117.15(14) . . ?
C20 C15 C14 121.57(14) . . ?
C17 C16 C15 118.97(15) . . ?
C17 C16 H16 120.5 . . ?
C15 C16 H16 120.5 . . ?
C16 C17 C18 121.00(15) . . ?
C16 C17 Cl2 120.43(13) . . ?
C18 C17 Cl2 118.55(13) . . ?
C19 C18 C17 122.05(15) . . ?
C19 C18 H18 119.0 . . ?
C17 C18 H18 119.0 . . ?
C18 C19 C20 118.06(15) . . ?
C18 C19 C25 121.65(14) . . ?
C20 C19 C25 120.13(14) . . ?
O2 C20 C15 122.09(14) . . ?
O2 C20 C19 119.32(14) . . ?
C15 C20 C19 118.58(14) . . ?
C23 C21 C24 107.99(14) . . ?
C23 C21 C22 109.94(15) . . ?
C24 C21 C22 107.16(14) . . ?
C23 C21 C2 110.00(14) . . ?
C24 C21 C2 111.56(14) . . ?
C22 C21 C2 110.13(13) . . ?
C21 C22 H22A 109.5 . . ?
C21 C22 H22B 109.5 . . ?
H22A C22 H22B 109.5 . . ?
C21 C22 H22C 109.5 . . ?
H22A C22 H22C 109.5 . . ?
H22B C22 H22C 109.5 . . ?
C21 C23 H23A 109.5 . . ?
C21 C23 H23B 109.5 . . ?
H23A C23 H23B 109.5 . . ?
C21 C23 H23C 109.5 . . ?
H23A C23 H23C 109.5 . . ?
H23B C23 H23C 109.5 . . ?
C21 C24 H24A 109.5 . . ?
C21 C24 H24B 109.5 . . ?
H24A C24 H24B 109.5 . . ?
C21 C24 H24C 109.5 . . ?
H24A C24 H24C 109.5 . . ?
H24B C24 H24C 109.5 . . ?
C27 C25 C19 108.19(14) . . ?
C27 C25 C28 108.13(15) . . ?
C19 C25 C28 111.75(14) . . ?
C27 C25 C26 110.78(15) . . ?
C19 C25 C26 111.03(14) . . ?
C28 C25 C26 106.95(15) . . ?
C25 C26 H26A 109.5 . . ?
C25 C26 H26B 109.5 . . ?
H26A C26 H26B 109.5 . . ?
C25 C26 H26C 109.5 . . ?
H26A C26 H26C 109.5 . . ?
H26B C26 H26C 109.5 . . ?
C25 C27 H27A 109.5 . . ?
C25 C27 H27B 109.5 . . ?
H27A C27 H27B 109.5 . . ?
C25 C27 H27C 109.5 . . ?
H27A C27 H27C 109.5 . . ?
H27B C27 H27C 109.5 . . ?
C25 C28 H28A 109.5 . . ?
C25 C28 H28B 109.5 . . ?
H28A C28 H28B 109.5 . . ?
C25 C28 H28C 109.5 . . ?
H28A C28 H28C 109.5 . . ?
H28B C28 H28C 109.5 . . ?

loop_
_geom_bond_atom_site_label_1
_geom_bond_atom_site_label_2
_geom_bond_distance
_geom_bond_site_symmetry_2
_geom_bond_publ_flag
Mn1 N1 1.5210(14) . ?
Mn1 O1 1.9015(11) . ?
Mn1 O2 1.9145(11) . ?
Mn1 N3 1.9553(13) . ?
Mn1 N2 1.9599(14) . ?
Cl1 C4 1.7439(16) . ?
Cl2 C17 1.7453(17) . ?
O1 C1 1.3111(19) . ?
O2 C20 1.3133(19) . ?
N2 C7 1.285(2) . ?
N2 C8A 1.489(2) . ?
N2 C8B 1.537(11) . ?
N3 C14 1.289(2) . ?
N3 C13B 1.477(11) . ?
N3 C13A 1.501(2) . ?
C1 C6 1.427(2) . ?
C1 C2 1.437(2) . ?
C2 C3 1.383(2) . ?
C2 C21 1.539(2) . ?
C3 C4 1.400(2) . ?
C3 H3 0.9500 . ?
C4 C5 1.367(2) . ?
C5 C6 1.410(2) . ?
C5 H5 0.948(19) . ?
C6 C7 1.440(2) . ?
C7 H7 0.9500 . ?
C8A C9 1.517(2) . ?
C8A C13A 1.527(3) . ?
C8A H8A 1.0000 . ?
C8B C13B 1.477(16) . ?
C8B C9 1.632(11) . ?
C8B H8B 1.0000 . ?
C9 C10B 1.519(11) . ?
C9 C10A 1.537(2) . ?
C9 H9A 0.9900 . ?
C9 H9B 0.9900 . ?
C10A C11A 1.531(3) . ?
C10A H10A 0.9900 . ?
C10A H10B 0.9900 . ?
C10B C11B 1.506(16) . ?
C10B H10C 0.9900 . ?
C10B H10D 0.9900 . ?
C11A C12 1.545(2) . ?
C11A H11A 0.9900 . ?
C11A H11B 0.9900 . ?
C11B C12 1.492(10) . ?
C11B H11C 0.9900 . ?
C11B H11D 0.9900 . ?
C12 C13A 1.524(2) . ?
C12 C13B 1.541(11) . ?
C12 H12A 0.9900 . ?
C12 H12B 0.9900 . ?
C13A H13A 1.0000 . ?
C13B H13B 1.0000 . ?
C14 C15 1.443(2) . ?
C14 H14 0.9500 . ?
C15 C16 1.406(2) . ?
C15 C20 1.421(2) . ?
C16 C17 1.366(2) . ?
C16 H16 0.9500 . ?
C17 C18 1.401(2) . ?
C18 C19 1.383(2) . ?
C18 H18 0.9500 . ?
C19 C20 1.438(2) . ?
C19 C25 1.535(2) . ?
C21 C23 1.534(2) . ?
C21 C24 1.537(2) . ?
C21 C22 1.539(2) . ?
C22 H22A 0.9800 . ?
C22 H22B 0.9800 . ?
C22 H22C 0.9800 . ?
C23 H23A 0.9800 . ?
C23 H23B 0.9800 . ?
C23 H23C 0.9800 . ?
C24 H24A 0.9800 . ?
C24 H24B 0.9800 . ?
C24 H24C 0.9800 . ?
C25 C27 1.533(3) . ?
C25 C28 1.535(2) . ?
C25 C26 1.542(3) . ?
C26 H26A 0.9800 . ?
C26 H26B 0.9800 . ?
C26 H26C 0.9800 . ?
C27 H27A 0.9800 . ?
C27 H27B 0.9800 . ?
C27 H27C 0.9800 . ?
C28 H28A 0.9800 . ?
C28 H28B 0.9800 . ?
C28 H28C 0.9800 . ?

loop_
_geom_torsion_atom_site_label_1
_geom_torsion_atom_site_label_2
_geom_torsion_atom_site_label_3
_geom_torsion_atom_site_label_4
_geom_torsion
_geom_torsion_site_symmetry_1
_geom_torsion_site_symmetry_2
_geom_torsion_site_symmetry_3
_geom_torsion_site_symmetry_4
_geom_torsion_publ_flag
Mn1 O1 C1 C6 -15.7(2) . . . . ?
Mn1 O1 C1 C2 166.12(11) . . . . ?
O1 C1 C2 C3 -173.13(14) . . . . ?
C6 C1 C2 C3 8.7(2) . . . . ?
O1 C1 C2 C21 7.0(2) . . . . ?
C6 C1 C2 C21 -171.23(14) . . . . ?
C1 C2 C3 C4 -3.8(2) . . . . ?
C21 C2 C3 C4 176.13(15) . . . . ?
C2 C3 C4 C5 -3.2(2) . . . . ?
C2 C3 C4 Cl1 179.01(13) . . . . ?
C3 C4 C5 C6 4.9(2) . . . . ?
Cl1 C4 C5 C6 -177.34(12) . . . . ?
C4 C5 C6 C1 0.3(2) . . . . ?
C4 C5 C6 C7 -174.46(14) . . . . ?
O1 C1 C6 C5 174.71(15) . . . . ?
C2 C1 C6 C5 -7.1(2) . . . . ?
O1 C1 C6 C7 -10.8(2) . . . . ?
C2 C1 C6 C7 167.39(14) . . . . ?
C8A N2 C7 C6 177.64(16) . . . . ?
C8B N2 C7 C6 -146.6(6) . . . . ?
Mn1 N2 C7 C6 11.0(2) . . . . ?
C5 C6 C7 N2 -172.45(16) . . . . ?
C1 C6 C7 N2 12.8(3) . . . . ?
C7 N2 C8A C9 25.5(3) . . . . ?
Mn1 N2 C8A C9 -166.28(13) . . . . ?
C7 N2 C8A C13A 148.16(17) . . . . ?
Mn1 N2 C8A C13A -43.65(17) . . . . ?
C7 N2 C8B C13B -156.2(6) . . . . ?
Mn1 N2 C8B C13B 43.0(9) . . . . ?
C7 N2 C8B C9 -39.4(9) . . . . ?
Mn1 N2 C8B C9 159.9(4) . . . . ?
N2 C8A C9 C10A 179.00(16) . . . . ?
C13A C8A C9 C10A 59.2(2) . . . . ?
C13B C8B C9 C10B -58.6(10) . . . . ?
N2 C8B C9 C10B -172.1(7) . . . . ?
C8A C9 C10A C11A -58.2(2) . . . . ?
C8B C9 C10B C11B 53.2(11) . . . . ?
C9 C10A C11A C12 57.0(2) . . . . ?
C9 C10B C11B C12 -52.7(13) . . . . ?
C10B C11B C12 C13B 53.6(11) . . . . ?
C10A C11A C12 C13A -55.5(2) . . . . ?
C14 N3 C13A C12 22.0(2) . . . . ?
Mn1 N3 C13A C12 -157.23(13) . . . . ?
C14 N3 C13A C8A 145.34(16) . . . . ?
Mn1 N3 C13A C8A -33.93(18) . . . . ?
C11A C12 C13A N3 176.42(16) . . . . ?
C11A C12 C13A C8A 56.5(2) . . . . ?
N2 C8A C13A N3 47.63(19) . . . . ?
C9 C8A C13A N3 174.54(14) . . . . ?
N2 C8A C13A C12 173.47(15) . . . . ?
C9 C8A C13A C12 -59.6(2) . . . . ?
N2 C8B C13B N3 -58.5(9) . . . . ?
C9 C8B C13B N3 -174.1(6) . . . . ?
N2 C8B C13B C12 179.4(7) . . . . ?
C9 C8B C13B C12 63.8(10) . . . . ?
C14 N3 C13B C8B -158.5(6) . . . . ?
Mn1 N3 C13B C8B 51.1(9) . . . . ?
C14 N3 C13B C12 -41.9(10) . . . . ?
Mn1 N3 C13B C12 167.7(6) . . . . ?
C11B C12 C13B C8B -62.3(11) . . . . ?
C11B C12 C13B N3 -174.6(8) . . . . ?
C13B N3 C14 C15 -155.4(6) . . . . ?
C13A N3 C14 C15 171.79(16) . . . . ?
Mn1 N3 C14 C15 -9.0(2) . . . . ?
N3 C14 C15 C16 166.73(15) . . . . ?
N3 C14 C15 C20 -16.3(3) . . . . ?
C20 C15 C16 C17 1.9(2) . . . . ?
C14 C15 C16 C17 178.91(15) . . . . ?
C15 C16 C17 C18 -3.1(3) . . . . ?
C15 C16 C17 Cl2 178.05(12) . . . . ?
C16 C17 C18 C19 1.0(3) . . . . ?
Cl2 C17 C18 C19 179.82(13) . . . . ?
C17 C18 C19 C20 2.4(2) . . . . ?
C17 C18 C19 C25 177.79(16) . . . . ?
Mn1 O2 C20 C15 33.9(2) . . . . ?
Mn1 O2 C20 C19 -147.51(12) . . . . ?
C16 C15 C20 O2 179.98(14) . . . . ?
C14 C15 C20 O2 3.1(2) . . . . ?
C16 C15 C20 C19 1.4(2) . . . . ?
C14 C15 C20 C19 -175.46(15) . . . . ?
C18 C19 C20 O2 177.91(15) . . . . ?
C25 C19 C20 O2 2.4(2) . . . . ?
C18 C19 C20 C15 -3.5(2) . . . . ?
C25 C19 C20 C15 -178.96(15) . . . . ?
C3 C2 C21 C23 114.08(17) . . . . ?
C1 C2 C21 C23 -66.04(19) . . . . ?
C3 C2 C21 C24 -5.7(2) . . . . ?
C1 C2 C21 C24 174.14(15) . . . . ?
C3 C2 C21 C22 -124.59(17) . . . . ?
C1 C2 C21 C22 55.3(2) . . . . ?
C18 C19 C25 C27 -110.71(18) . . . . ?
C20 C19 C25 C27 64.6(2) . . . . ?
C18 C19 C25 C28 8.2(2) . . . . ?
C20 C19 C25 C28 -176.46(16) . . . . ?
C18 C19 C25 C26 127.53(17) . . . . ?
C20 C19 C25 C26 -57.1(2) . . . . ?
